data_7005569
loop_
_publ_author_name
'Su, Wei Lin'
'Yu, Yu Cheng'
'Tseng, Mei Ching'
'Wang, Shao Pin'
'Huang, Wen Liang'

_publ_section_title
;
 Photophysical and electrochemical properties of new ortho-metalated
 complexes of rhodium(III) containing 2,2'-dipyridylketone and
 2,2'-dipyridylamine. An experimental and theoretical study.
;
_journal_issue 31
_journal_name_full 'Dalton transactions (Cambridge, England : 2003)'
_journal_page_first 3440
_journal_page_last 3449
_journal_paper_doi 10.1039/b703216a
_journal_year 2007
_chemical_formula_moiety 'C99 H76 F18 N12 O5 P3 Rh3'
_chemical_formula_sum 'C99 H76 F18 N12 O5 P3 Rh3'
_chemical_formula_weight 2257.36
_chemical_name_systematic
;
?
;
_space_group_IT_number 14
_symmetry_cell_setting monoclinic
_symmetry_space_group_name_Hall '-P 2yab'
_symmetry_space_group_name_H-M 'P 1 21/a 1'
_atom_sites_solution_hydrogens geom
_atom_sites_solution_primary direct
_atom_sites_solution_secondary difmap
_audit_creation_method SHELXL-97
_cell_angle_alpha 90.00
_cell_angle_beta 104.44
_cell_angle_gamma 90.00
_cell_formula_units_Z 4
_cell_length_a 25.8740(2)
_cell_length_b 12.88590(10)
_cell_length_c 29.9331(3)
_cell_measurement_reflns_used 84829
_cell_measurement_temperature 200(2)
_cell_measurement_theta_max 25.35
_cell_measurement_theta_min 2.037
_cell_volume 9664.71(14)
_computing_cell_refinement 'HKL Scalepack (Otwinowski & Minor 1997)'
_computing_data_collection 'Collect (Nonius BV, 1997-2000)'
_computing_data_reduction 'HKL Denzo and Scalepack (Otwinowski & Minor 19'
_computing_molecular_graphics 'Ortep-3 for Windows (Farrugia, 1997)'
_computing_publication_material 'WinGX publication routines (Farrugia, 1999)'
_computing_structure_refinement 'SHELXL-97 (Sheldrick, 1997)'
_computing_structure_solution 'SHELXS-86 (Sheldrick, 1986)'
_diffrn_ambient_temperature 200(2)
_diffrn_detector_area_resol_mean 9
_diffrn_measured_fraction_theta_full 0.992
_diffrn_measured_fraction_theta_max 0.992
_diffrn_measurement_device_type KappaCCD
_diffrn_measurement_method 'CCD rotation images, thick slices'
_diffrn_radiation_monochromator graphite
_diffrn_radiation_source 'fine-focus sealed tube'
_diffrn_radiation_type MoK\a
_diffrn_radiation_wavelength 0.71073
_diffrn_reflns_av_R_equivalents 0.0663
_diffrn_reflns_av_sigmaI/netI 0.0664
_diffrn_reflns_limit_h_max 28
_diffrn_reflns_limit_h_min -31
_diffrn_reflns_limit_k_max 15
_diffrn_reflns_limit_k_min -15
_diffrn_reflns_limit_l_max 35
_diffrn_reflns_limit_l_min -36
_diffrn_reflns_number 71797
_diffrn_reflns_theta_full 25.35
_diffrn_reflns_theta_max 25.35
_diffrn_reflns_theta_min 2.11
_exptl_absorpt_coefficient_mu 0.650
_exptl_absorpt_correction_T_max 0.91
_exptl_absorpt_correction_T_min 0.8109
_exptl_absorpt_correction_type multi-scan
_exptl_absorpt_process_details
;
?
;
_exptl_crystal_colour yellow
_exptl_crystal_density_diffrn 1.551
_exptl_crystal_density_method 'not measured'
_exptl_crystal_description prism
_exptl_crystal_F_000 4544
_exptl_crystal_size_max 0.3
_exptl_crystal_size_mid 0.22
_exptl_crystal_size_min 0.16
_refine_diff_density_max 1.077
_refine_diff_density_min -0.861
_refine_diff_density_rms 0.172
_refine_ls_extinction_method none
_refine_ls_goodness_of_fit_ref 1.053
_refine_ls_hydrogen_treatment fixed
_refine_ls_matrix_type full
_refine_ls_number_parameters 1322
_refine_ls_number_reflns 17558
_refine_ls_number_restraints 0
_refine_ls_restrained_S_all 1.053
_refine_ls_R_factor_all 0.0874
_refine_ls_R_factor_gt 0.0551
_refine_ls_shift/su_max 0.073
_refine_ls_shift/su_mean 0.001
_refine_ls_structure_factor_coef Fsqd
_refine_ls_weighting_details 'calc w=1/[\s^2^(Fo^2^)+(0.0793P)^2^+17.9180P] where P=(Fo^2^+2Fc^2^)/3'
_refine_ls_weighting_scheme calc
_refine_ls_wR_factor_gt 0.1413
_refine_ls_wR_factor_ref 0.1607
_reflns_number_gt 12663
_reflns_number_total 17558
_reflns_threshold_expression >2sigma(I)
_cod_data_source_file b703216a.txt
_cod_data_source_block 4873
_cod_original_cell_volume 9664.63(14)
_cod_original_sg_symbol_H-M 'P 21/a'
_cod_database_code 7005569

loop_
_symmetry_equiv_pos_as_xyz
'x, y, z'
'-x+1/2, y+1/2, -z'
'-x, -y, -z'
'x-1/2, -y-1/2, z'

loop_
_atom_site_label
_atom_site_type_symbol
_atom_site_fract_x
_atom_site_fract_y
_atom_site_fract_z
_atom_site_U_iso_or_equiv
_atom_site_adp_type
_atom_site_occupancy
_atom_site_symmetry_multiplicity
_atom_site_calc_flag
_atom_site_refinement_flags
_atom_site_disorder_assembly
_atom_site_disorder_group
Rh1 Rh 0.406496(15) 0.06005(3) 0.074434(14) 0.02842(12) Uani 1 1 d . . .
Rh2 Rh 0.239073(15) 0.31628(3) 0.242471(14) 0.02867(12) Uani 1 1 d . . .
Rh3 Rh 0.097595(16) 0.85433(3) 0.359254(15) 0.03336(13) Uani 1 1 d . . .
P1 P 0.20870(15) 0.1029(3) 0.50289(11) 0.0555(9) Uani 0.50 1 d P . .
P2 P 0.32693(6) 0.69878(13) 0.15321(6) 0.0455(4) Uani 1 1 d . . .
P3 P 0.40886(8) 0.10166(18) 0.36641(7) 0.0670(5) Uani 1 1 d . . .
P4 P 0.08876(18) 0.9894(3) 0.07225(18) 0.0708(12) Uani 0.50 1 d P . .
F1 F 0.2553(4) 0.0839(8) 0.5460(3) 0.095(3) Uani 0.50 1 d P . .
F2 F 0.2479(3) 0.1016(6) 0.4714(3) 0.069(2) Uani 0.50 1 d P . .
F3 F 0.1649(3) 0.1210(6) 0.4593(2) 0.060(2) Uani 0.50 1 d P . .
F4 F 0.1688(5) 0.1026(9) 0.5349(4) 0.115(4) Uani 0.50 1 d P . .
F5 F 0.2169(5) 0.2258(7) 0.5086(3) 0.101(3) Uani 0.50 1 d P . .
F6 F 0.2022(4) -0.0150(7) 0.4975(3) 0.082(3) Uani 0.50 1 d P . .
F7 F 0.38571(15) 0.6559(4) 0.16143(15) 0.0875(15) Uani 1 1 d . . .
F8 F 0.3011(2) 0.5917(4) 0.1394(2) 0.121(2) Uani 1 1 d . . .
F9 F 0.26952(16) 0.7489(4) 0.14438(15) 0.0908(16) Uani 1 1 d . . .
F10 F 0.3524(2) 0.8109(3) 0.16441(18) 0.0993(16) Uani 1 1 d . . .
F11 F 0.32851(16) 0.6890(4) 0.20593(14) 0.0856(14) Uani 1 1 d . . .
F12 F 0.32479(18) 0.7153(5) 0.10020(15) 0.1036(17) Uani 1 1 d . . .
F13 F 0.4633(2) 0.0581(5) 0.3596(2) 0.137(2) Uani 1 1 d . . .
F14 F 0.3794(2) 0.0046(4) 0.3402(2) 0.1080(17) Uani 1 1 d . . .
F15 F 0.3537(2) 0.1457(5) 0.37256(19) 0.1082(18) Uani 1 1 d . . .
F16 F 0.4372(2) 0.2020(5) 0.3908(2) 0.151(3) Uani 1 1 d . . .
F17 F 0.3989(3) 0.1560(4) 0.3185(2) 0.140(3) Uani 1 1 d . . .
F18 F 0.4156(3) 0.0475(7) 0.4136(2) 0.177(3) Uani 1 1 d . . .
F19 F 0.1364(4) 0.9175(7) 0.0921(5) 0.121(4) Uani 0.50 1 d P . .
F20 F 0.0751(5) 0.9372(8) 0.0173(6) 0.145(6) Uani 0.50 1 d P . .
F21 F 0.0419(4) 1.0625(10) 0.0513(4) 0.121(4) Uani 0.50 1 d P . .
F22 F 0.1002(4) 1.0421(7) 0.1199(4) 0.106(4) Uani 0.50 1 d P . .
F23 F 0.1282(5) 1.0700(8) 0.0606(5) 0.130(4) Uani 0.50 1 d P . .
F24 F 0.0505(4) 0.9387(12) 0.0841(3) 0.131(5) Uani 0.50 1 d P . .
O1 O 0.51993(16) -0.1666(3) 0.16005(15) 0.0538(11) Uani 1 1 d . . .
O2 O 0.3357(2) 0.5252(4) 0.34731(17) 0.0699(14) Uani 1 1 d . . .
O3 O -0.00325(18) 0.9892(4) 0.44239(17) 0.0663(13) Uani 1 1 d . . .
N1 N 0.48536(16) 0.1027(3) 0.08966(14) 0.0336(10) Uani 1 1 d . . .
N2 N 0.32629(16) 0.0269(3) 0.05279(15) 0.0329(10) Uani 1 1 d . . .
N3 N 0.41485(17) 0.0138(4) 0.14628(15) 0.0365(11) Uani 1 1 d . . .
N4 N 0.42041(16) -0.1026(3) 0.06185(15) 0.0325(10) Uani 1 1 d . . .
N5 N 0.21308(18) 0.4678(3) 0.24055(16) 0.0359(11) Uani 1 1 d . . .
N6 N 0.25416(17) 0.1621(3) 0.23392(16) 0.0332(10) Uani 1 1 d . . .
N7 N 0.25168(17) 0.3098(3) 0.31745(15) 0.0344(10) Uani 1 1 d . . .
N8 N 0.32395(17) 0.3532(3) 0.25586(16) 0.0355(11) Uani 1 1 d . . .
N9 N 0.01681(18) 0.8256(3) 0.33973(17) 0.0399(11) Uani 1 1 d . . .
N10 N 0.17876(18) 0.8658(4) 0.37160(16) 0.0397(11) Uani 1 1 d . . .
N11 N 0.08196(17) 1.0188(3) 0.36901(16) 0.0366(11) Uani 1 1 d . . .
N12 N 0.10490(17) 0.8357(4) 0.43258(16) 0.0384(11) Uani 1 1 d . . .
C1 C 0.52657(19) 0.0412(4) 0.08665(19) 0.0341(12) Uani 1 1 d . . .
H1 H 0.5199 -0.0302 0.0780 0.041 Uiso 1 1 d R . .
C2 C 0.5781(2) 0.0767(5) 0.0966(2) 0.0419(14) Uani 1 1 d . . .
H2 H 0.6065 0.0312 0.0937 0.050 Uiso 1 1 d R . .
C3 C 0.5883(2) 0.1796(5) 0.1089(2) 0.0479(16) Uani 1 1 d . . .
H3 H 0.6243 0.2051 0.1160 0.058 Uiso 1 1 d R . .
C4 C 0.5468(2) 0.2424(5) 0.1113(2) 0.0465(15) Uani 1 1 d . . .
H4 H 0.5528 0.3140 0.1198 0.056 Uiso 1 1 d R . .
C5 C 0.4950(2) 0.2038(4) 0.10189(19) 0.0367(13) Uani 1 1 d . . .
C6 C 0.4471(2) 0.2647(4) 0.10208(19) 0.0380(13) Uani 1 1 d . . .
C7 C 0.4486(3) 0.3688(5) 0.1136(2) 0.0544(17) Uani 1 1 d . . .
H7 H 0.4825 0.4033 0.1224 0.065 Uiso 1 1 d R . .
C8 C 0.4013(3) 0.4216(5) 0.1124(3) 0.0568(18) Uani 1 1 d . . .
H8 H 0.4024 0.4940 0.1201 0.068 Uiso 1 1 d R . .
C9 C 0.3537(2) 0.3697(5) 0.0997(2) 0.0443(15) Uani 1 1 d . . .
H9 H 0.3208 0.4042 0.0996 0.053 Uiso 1 1 d R . .
C10 C 0.3523(2) 0.2663(4) 0.08752(19) 0.0381(13) Uani 1 1 d . . .
H10 H 0.3188 0.2305 0.0780 0.046 Uiso 1 1 d R . .
C11 C 0.39851(19) 0.2115(4) 0.08861(17) 0.0289(11) Uani 1 1 d . . .
C12 C 0.2990(2) -0.0340(4) 0.07466(19) 0.0365(13) Uani 1 1 d . . .
H12 H 0.3156 -0.0613 0.1046 0.044 Uiso 1 1 d R . .
C13 C 0.2463(2) -0.0599(5) 0.0564(2) 0.0474(15) Uani 1 1 d . . .
H13 H 0.2288 -0.1068 0.0729 0.057 Uiso 1 1 d R . .
C14 C 0.2199(2) -0.0160(5) 0.0136(2) 0.0515(17) Uani 1 1 d . . .
H14 H 0.1828 -0.0298 0.0006 0.062 Uiso 1 1 d R . .
C15 C 0.2479(2) 0.0444(5) -0.0086(2) 0.0495(16) Uani 1 1 d . . .
H15 H 0.2303 0.0764 -0.0373 0.059 Uiso 1 1 d R . .
C16 C 0.3021(2) 0.0631(4) 0.00977(19) 0.0371(13) Uani 1 1 d . . .
C17 C 0.3391(2) 0.1139(5) -0.0141(2) 0.0403(14) Uani 1 1 d . . .
C18 C 0.3226(2) 0.1547(5) -0.0588(2) 0.0478(15) Uani 1 1 d . . .
H18 H 0.2852 0.1579 -0.0737 0.057 Uiso 1 1 d R . .
C19 C 0.3598(3) 0.1925(5) -0.0809(2) 0.0536(17) Uani 1 1 d . . .
H19 H 0.3483 0.2198 -0.1116 0.064 Uiso 1 1 d R . .
C20 C 0.4136(3) 0.1902(5) -0.0581(2) 0.0479(15) Uani 1 1 d . . .
H20 H 0.4400 0.2153 -0.0730 0.057 Uiso 1 1 d R . .
C21 C 0.4303(2) 0.1501(4) -0.0133(2) 0.0392(13) Uani 1 1 d . . .
H21 H 0.4675 0.1492 0.0022 0.047 Uiso 1 1 d R . .
C22 C 0.3932(2) 0.1122(4) 0.00912(18) 0.0320(12) Uani 1 1 d . . .
C23 C 0.3904(2) 0.0692(5) 0.1730(2) 0.0445(14) Uani 1 1 d . . .
H23 H 0.3654 0.1219 0.1590 0.053 Uiso 1 1 d R . .
C24 C 0.3983(3) 0.0557(5) 0.2192(2) 0.0543(17) Uani 1 1 d . . .
H24 H 0.3787 0.0957 0.2366 0.065 Uiso 1 1 d R . .
C25 C 0.4357(3) -0.0166(5) 0.2417(2) 0.0557(18) Uani 1 1 d . . .
H25 H 0.4430 -0.0249 0.2746 0.067 Uiso 1 1 d R . .
C26 C 0.4610(3) -0.0751(5) 0.2154(2) 0.0507(16) Uani 1 1 d . . .
H26 H 0.4865 -0.1271 0.2295 0.061 Uiso 1 1 d R . .
C27 C 0.4496(2) -0.0594(4) 0.1678(2) 0.0395(14) Uani 1 1 d . . .
C28 C 0.4762(2) -0.1300(4) 0.1418(2) 0.0406(14) Uani 1 1 d . . .
C29 C 0.4485(2) -0.1685(4) 0.09439(19) 0.0368(13) Uani 1 1 d . . .
C30 C 0.4556(2) -0.2728(5) 0.0851(2) 0.0478(16) Uani 1 1 d . . .
H30 H 0.4764 -0.3163 0.1090 0.057 Uiso 1 1 d R . .
C31 C 0.4333(3) -0.3124(5) 0.0423(2) 0.0550(17) Uani 1 1 d . . .
H31 H 0.4370 -0.3847 0.0360 0.066 Uiso 1 1 d R . .
C32 C 0.4053(3) -0.2454(5) 0.0095(2) 0.0514(16) Uani 1 1 d . . .
H32 H 0.3892 -0.2701 -0.0211 0.062 Uiso 1 1 d R . .
C33 C 0.4001(2) -0.1431(4) 0.0198(2) 0.0411(14) Uani 1 1 d . . .
H33 H 0.3808 -0.0990 -0.0045 0.049 Uiso 1 1 d R . .
C34 C 0.2433(3) 0.5535(4) 0.2422(2) 0.0461(15) Uani 1 1 d . . .
H34 H 0.2813 0.5463 0.2478 0.055 Uiso 1 1 d R . .
C35 C 0.2216(3) 0.6515(5) 0.2358(3) 0.0587(19) Uani 1 1 d . . .
H35 H 0.2442 0.7112 0.2379 0.070 Uiso 1 1 d R . .
C36 C 0.1677(3) 0.6620(5) 0.2264(3) 0.0617(19) Uani 1 1 d . . .
H36 H 0.1521 0.7300 0.2216 0.074 Uiso 1 1 d R . .
C37 C 0.1354(3) 0.5766(5) 0.2240(2) 0.0517(17) Uani 1 1 d . . .
H37 H 0.0975 0.5852 0.2183 0.062 Uiso 1 1 d R . .
C38 C 0.1588(2) 0.4785(4) 0.23107(19) 0.0381(13) Uani 1 1 d . . .
C39 C 0.1297(2) 0.3816(4) 0.22912(19) 0.0372(13) Uani 1 1 d . . .
C40 C 0.0745(2) 0.3767(5) 0.2250(2) 0.0452(15) Uani 1 1 d . . .
H40 H 0.0545 0.4396 0.2248 0.054 Uiso 1 1 d R . .
C41 C 0.0493(2) 0.2826(5) 0.2221(2) 0.0525(16) Uani 1 1 d . . .
H41 H 0.0114 0.2799 0.2185 0.063 Uiso 1 1 d R . .
C42 C 0.0783(2) 0.1917(5) 0.2240(2) 0.0457(15) Uani 1 1 d . . .
H42 H 0.0603 0.1261 0.2222 0.055 Uiso 1 1 d R . .
C43 C 0.1337(2) 0.1953(4) 0.22849(19) 0.0373(13) Uani 1 1 d . . .
H43 H 0.1539 0.1328 0.2288 0.045 Uiso 1 1 d R . .
C44 C 0.1603(2) 0.2905(4) 0.23185(18) 0.0314(12) Uani 1 1 d . . .
C45 C 0.2704(2) 0.0920(4) 0.2677(2) 0.0391(13) Uani 1 1 d . . .
H45 H 0.2801 0.1134 0.2994 0.047 Uiso 1 1 d R . .
C46 C 0.2741(3) -0.0123(4) 0.2592(2) 0.0485(16) Uani 1 1 d . . .
H46 H 0.2850 -0.0602 0.2844 0.058 Uiso 1 1 d R . .
C47 C 0.2612(3) -0.0452(5) 0.2135(2) 0.0547(18) Uani 1 1 d . . .
H47 H 0.2633 -0.1175 0.2065 0.066 Uiso 1 1 d R . .
C48 C 0.2460(3) 0.0259(4) 0.1790(2) 0.0463(15) Uani 1 1 d . . .
H48 H 0.2370 0.0028 0.1476 0.056 Uiso 1 1 d R . .
C49 C 0.2428(2) 0.1304(4) 0.18931(19) 0.0347(13) Uani 1 1 d . . .
C50 C 0.22972(19) 0.2150(4) 0.15529(18) 0.0331(12) Uani 1 1 d . . .
C51 C 0.2228(2) 0.2012(5) 0.1081(2) 0.0408(14) Uani 1 1 d . . .
H51 H 0.2227 0.1321 0.0961 0.049 Uiso 1 1 d R . .
C52 C 0.2152(2) 0.2842(5) 0.0788(2) 0.0463(15) Uani 1 1 d . . .
H52 H 0.2110 0.2750 0.0463 0.056 Uiso 1 1 d R . .
C53 C 0.2141(2) 0.3838(5) 0.0971(2) 0.0441(15) Uani 1 1 d . . .
H53 H 0.2103 0.4438 0.0776 0.053 Uiso 1 1 d R . .
C54 C 0.2195(2) 0.3983(4) 0.1436(2) 0.0380(13) Uani 1 1 d . . .
H54 H 0.2171 0.4670 0.1553 0.046 Uiso 1 1 d R . .
C55 C 0.22760(19) 0.3149(4) 0.17402(18) 0.0309(12) Uani 1 1 d . . .
C56 C 0.2199(2) 0.2496(4) 0.33640(19) 0.0383(13) Uani 1 1 d . . .
H56 H 0.1963 0.2006 0.3174 0.046 Uiso 1 1 d R . .
C57 C 0.2199(2) 0.2525(5) 0.3823(2) 0.0463(15) Uani 1 1 d . . .
H57 H 0.1967 0.2070 0.3936 0.056 Uiso 1 1 d R . .
C58 C 0.2523(3) 0.3214(5) 0.4113(2) 0.0537(17) Uani 1 1 d . . .
H58 H 0.2514 0.3243 0.4431 0.064 Uiso 1 1 d R . .
C59 C 0.2853(2) 0.3847(5) 0.3929(2) 0.0497(16) Uani 1 1 d . . .
H59 H 0.3087 0.4338 0.4121 0.060 Uiso 1 1 d R . .
C60 C 0.2845(2) 0.3756(4) 0.3462(2) 0.0403(14) Uani 1 1 d . . .
C61 C 0.3228(2) 0.4413(5) 0.3291(2) 0.0481(15) Uani 1 1 d . . .
C62 C 0.3511(2) 0.4036(4) 0.2943(2) 0.0439(14) Uani 1 1 d . . .
C63 C 0.4050(2) 0.4275(5) 0.3019(3) 0.0562(18) Uani 1 1 d . . .
H63 H 0.4220 0.4651 0.3294 0.067 Uiso 1 1 d R . .
C64 C 0.4321(3) 0.3986(6) 0.2699(3) 0.0628(19) Uani 1 1 d . . .
H64 H 0.4696 0.4129 0.2754 0.075 Uiso 1 1 d R . .
C65 C 0.4048(2) 0.3485(5) 0.2304(3) 0.0544(17) Uani 1 1 d . . .
H65 H 0.4230 0.3294 0.2073 0.065 Uiso 1 1 d R . .
C66 C 0.3511(2) 0.3280(5) 0.2245(2) 0.0427(14) Uani 1 1 d . . .
H66 H 0.3324 0.2925 0.1970 0.051 Uiso 1 1 d R . .
C67 C -0.0130(2) 0.7869(5) 0.3667(2) 0.0501(16) Uani 1 1 d . . .
H67 H 0.0028 0.7783 0.3991 0.060 Uiso 1 1 d R . .
C68 C -0.0662(3) 0.7624(6) 0.3504(3) 0.0645(19) Uani 1 1 d . . .
H68 H -0.0848 0.7327 0.3713 0.077 Uiso 1 1 d R . .
C69 C -0.0891(3) 0.7784(6) 0.3044(3) 0.067(2) Uani 1 1 d . . .
H69 H -0.1265 0.7664 0.2916 0.080 Uiso 1 1 d R . .
C70 C -0.0595(3) 0.8157(5) 0.2755(2) 0.0544(17) Uani 1 1 d . . .
H70 H -0.0756 0.8240 0.2432 0.065 Uiso 1 1 d R . .
C71 C -0.0058(2) 0.8387(4) 0.2937(2) 0.0425(14) Uani 1 1 d . . .
C72 C 0.0314(2) 0.8697(4) 0.2668(2) 0.0397(14) Uani 1 1 d . . .
C73 C 0.0164(3) 0.8892(5) 0.2196(2) 0.0508(16) Uani 1 1 d . . .
H73 H -0.0205 0.8871 0.2032 0.061 Uiso 1 1 d R . .
C74 C 0.0538(3) 0.9139(5) 0.1957(2) 0.0515(16) Uani 1 1 d . . .
H74 H 0.0429 0.9260 0.1630 0.062 Uiso 1 1 d R . .
C75 C 0.1070(3) 0.9199(4) 0.2189(2) 0.0472(15) Uani 1 1 d . . .
H75 H 0.1333 0.9367 0.2024 0.057 Uiso 1 1 d R . .
C76 C 0.1229(2) 0.9008(4) 0.2664(2) 0.0427(14) Uani 1 1 d . . .
H76 H 0.1598 0.9059 0.2827 0.051 Uiso 1 1 d R . .
C77 C 0.0853(2) 0.8748(4) 0.29140(19) 0.0361(13) Uani 1 1 d . . .
C78 C 0.2083(2) 0.9507(5) 0.3851(2) 0.0476(15) Uani 1 1 d . . .
H78 H 0.1915 1.0133 0.3916 0.057 Uiso 1 1 d R . .
C79 C 0.2624(3) 0.9550(6) 0.3904(2) 0.0601(18) Uani 1 1 d . . .
H79 H 0.2814 1.0183 0.4002 0.072 Uiso 1 1 d R . .
C80 C 0.2881(3) 0.8644(6) 0.3820(3) 0.065(2) Uani 1 1 d . . .
H80 H 0.3258 0.8646 0.3843 0.078 Uiso 1 1 d R . .
C81 C 0.2589(2) 0.7740(6) 0.3692(2) 0.0541(17) Uani 1 1 d . . .
H81 H 0.2772 0.7122 0.3639 0.065 Uiso 1 1 d R . .
C82 C 0.2040(2) 0.7749(5) 0.3641(2) 0.0425(14) Uani 1 1 d . . .
C83 C 0.1680(2) 0.6862(4) 0.35242(19) 0.0403(14) Uani 1 1 d . . .
C84 C 0.1860(3) 0.5845(5) 0.3476(2) 0.0511(16) Uani 1 1 d . . .
H84 H 0.2235 0.5728 0.3517 0.061 Uiso 1 1 d R . .
C85 C 0.1508(3) 0.5055(5) 0.3384(2) 0.0586(18) Uani 1 1 d . . .
H85 H 0.1630 0.4364 0.3348 0.070 Uiso 1 1 d R . .
C86 C 0.0969(3) 0.5230(5) 0.3334(2) 0.0587(18) Uani 1 1 d . . .
H86 H 0.0722 0.4662 0.3263 0.070 Uiso 1 1 d R . .
C87 C 0.0787(3) 0.6225(4) 0.3385(2) 0.0491(16) Uani 1 1 d . . .
H87 H 0.0413 0.6340 0.3353 0.059 Uiso 1 1 d R . .
C88 C 0.1142(2) 0.7063(4) 0.34829(19) 0.0380(13) Uani 1 1 d . . .
C89 C 0.0939(2) 1.0913(4) 0.3406(2) 0.0397(14) Uani 1 1 d . . .
H89 H 0.1133 1.0704 0.3186 0.048 Uiso 1 1 d R . .
C90 C 0.0792(2) 1.1938(5) 0.3408(2) 0.0468(15) Uani 1 1 d . . .
H90 H 0.0910 1.2428 0.3213 0.056 Uiso 1 1 d R . .
C91 C 0.0488(3) 1.2240(5) 0.3706(2) 0.0582(18) Uani 1 1 d . . .
H91 H 0.0366 1.2944 0.3702 0.070 Uiso 1 1 d R . .
C92 C 0.0354(3) 1.1517(5) 0.3991(2) 0.0567(18) Uani 1 1 d . . .
H92 H 0.0144 1.1710 0.4200 0.068 Uiso 1 1 d R . .
C93 C 0.0533(2) 1.0498(5) 0.3981(2) 0.0444(15) Uani 1 1 d . . .
C94 C 0.0384(2) 0.9754(5) 0.4313(2) 0.0480(15) Uani 1 1 d . . .
C95 C 0.0752(2) 0.8903(5) 0.4548(2) 0.0404(13) Uani 1 1 d . . .
C96 C 0.0753(3) 0.8712(6) 0.5009(2) 0.0563(17) Uani 1 1 d . . .
H96 H 0.0528 0.9117 0.5153 0.068 Uiso 1 1 d R . .
C97 C 0.1073(3) 0.7938(6) 0.5243(2) 0.0566(17) Uani 1 1 d . . .
H97 H 0.1071 0.7793 0.5557 0.068 Uiso 1 1 d R . .
C98 C 0.1381(3) 0.7379(5) 0.5013(2) 0.0553(17) Uani 1 1 d . . .
H98 H 0.1615 0.6846 0.5171 0.066 Uiso 1 1 d R . .
C99 C 0.1362(2) 0.7608(5) 0.4563(2) 0.0469(15) Uani 1 1 d . . .
H99 H 0.1583 0.7207 0.4413 0.056 Uiso 1 1 d R . .
O10 O 0.0177(7) 0.5989(14) 0.4496(6) 0.144(6) Uiso 0.50 1 d P . .
O11 O 0.3622(12) -0.069(2) 0.5388(10) 0.232(11) Uiso 0.50 1 d P . .
O12 O 0.1056(14) 0.466(3) 0.4797(12) 0.271(14) Uiso 0.50 1 d P . .
O13 O 0.4306(14) 0.788(3) 0.4758(12) 0.302(15) Uiso 0.50 1 d P . .

loop_
_atom_site_aniso_label
_atom_site_aniso_U_11
_atom_site_aniso_U_22
_atom_site_aniso_U_33
_atom_site_aniso_U_23
_atom_site_aniso_U_13
_atom_site_aniso_U_12
Rh1 0.0236(2) 0.0310(2) 0.0310(2) -0.00217(18) 0.00746(16) -0.00192(17)
Rh2 0.0285(2) 0.0243(2) 0.0347(2) 0.00055(18) 0.01054(17) 0.00307(17)
Rh3 0.0302(2) 0.0334(2) 0.0356(3) -0.00379(19) 0.00662(18) 0.00360(18)
P1 0.070(2) 0.060(2) 0.0325(18) 0.0089(16) 0.0047(16) -0.0224(19)
P2 0.0350(8) 0.0490(10) 0.0491(10) -0.0140(8) 0.0039(7) -0.0042(7)
P3 0.0621(12) 0.0830(14) 0.0587(12) -0.0161(11) 0.0202(9) -0.0189(11)
P4 0.079(3) 0.0361(19) 0.112(4) 0.003(2) 0.052(3) 0.0023(19)
F1 0.102(7) 0.108(7) 0.057(5) 0.017(5) -0.014(5) -0.021(6)
F2 0.069(5) 0.074(5) 0.063(5) 0.008(4) 0.012(4) -0.023(4)
F3 0.066(5) 0.080(5) 0.030(4) 0.012(4) 0.007(3) -0.005(4)
F4 0.170(11) 0.116(8) 0.076(7) 0.005(6) 0.060(7) -0.021(8)
F5 0.159(10) 0.074(6) 0.075(6) 0.007(5) 0.040(6) -0.019(6)
F6 0.105(7) 0.079(6) 0.056(5) 0.006(4) 0.014(5) -0.020(5)
F7 0.047(2) 0.128(4) 0.081(3) -0.022(3) 0.004(2) 0.026(2)
F8 0.101(4) 0.061(3) 0.171(6) -0.028(3) -0.021(4) -0.020(3)
F9 0.055(2) 0.130(4) 0.072(3) -0.039(3) -0.012(2) 0.027(3)
F10 0.102(4) 0.069(3) 0.115(4) -0.007(3) 0.004(3) -0.035(3)
F11 0.052(2) 0.149(4) 0.054(3) 0.021(3) 0.0100(19) -0.007(3)
F12 0.069(3) 0.184(5) 0.055(3) -0.013(3) 0.009(2) 0.003(3)
F13 0.072(3) 0.187(6) 0.156(6) -0.075(5) 0.039(3) -0.012(4)
F14 0.091(3) 0.087(3) 0.139(5) -0.031(3) 0.015(3) -0.024(3)
F15 0.080(3) 0.135(5) 0.112(4) -0.043(4) 0.029(3) -0.004(3)
F16 0.131(5) 0.189(6) 0.167(6) -0.130(5) 0.099(4) -0.102(5)
F17 0.255(8) 0.099(4) 0.087(4) 0.010(3) 0.081(5) -0.004(5)
F18 0.182(7) 0.263(10) 0.082(4) 0.058(5) 0.027(4) 0.021(6)
F19 0.109(8) 0.064(6) 0.196(13) 0.011(7) 0.050(8) 0.010(6)
F20 0.155(11) 0.060(6) 0.251(17) 0.052(8) 0.110(11) 0.020(7)
F21 0.089(7) 0.174(12) 0.095(8) -0.023(8) 0.015(6) 0.047(7)
F22 0.121(8) 0.063(6) 0.116(9) 0.015(6) -0.007(7) -0.003(6)
F23 0.142(10) 0.066(6) 0.192(13) 0.011(7) 0.061(9) -0.022(6)
F24 0.072(6) 0.272(17) 0.062(6) 0.010(8) 0.041(5) 0.002(8)
O1 0.039(2) 0.059(3) 0.057(3) 0.004(2) 0.000(2) 0.008(2)
O2 0.088(4) 0.051(3) 0.075(3) -0.027(3) 0.030(3) -0.027(3)
O3 0.059(3) 0.074(3) 0.078(3) -0.001(3) 0.039(3) 0.012(2)
N1 0.031(2) 0.040(3) 0.030(2) 0.001(2) 0.0074(19) -0.006(2)
N2 0.030(2) 0.033(2) 0.035(3) -0.006(2) 0.009(2) 0.0005(19)
N3 0.031(2) 0.042(3) 0.037(3) -0.004(2) 0.009(2) -0.006(2)
N4 0.027(2) 0.032(2) 0.037(3) 0.003(2) 0.0064(19) -0.0001(19)
N5 0.041(3) 0.023(2) 0.045(3) 0.003(2) 0.012(2) 0.005(2)
N6 0.033(2) 0.025(2) 0.042(3) -0.001(2) 0.011(2) 0.0044(19)
N7 0.038(3) 0.029(2) 0.037(3) 0.001(2) 0.012(2) 0.002(2)
N8 0.032(2) 0.030(2) 0.046(3) 0.003(2) 0.012(2) 0.002(2)
N9 0.036(3) 0.036(3) 0.048(3) -0.006(2) 0.010(2) -0.001(2)
N10 0.038(3) 0.043(3) 0.037(3) 0.000(2) 0.008(2) 0.006(2)
N11 0.034(2) 0.034(3) 0.041(3) -0.009(2) 0.009(2) 0.002(2)
N12 0.033(2) 0.046(3) 0.035(3) -0.005(2) 0.006(2) -0.001(2)
C1 0.025(3) 0.033(3) 0.046(3) 0.005(3) 0.013(2) 0.006(2)
C2 0.027(3) 0.050(4) 0.050(4) 0.003(3) 0.011(3) -0.001(3)
C3 0.027(3) 0.073(5) 0.046(4) -0.011(3) 0.015(3) -0.016(3)
C4 0.035(3) 0.053(4) 0.054(4) -0.017(3) 0.017(3) -0.015(3)
C5 0.034(3) 0.045(3) 0.034(3) -0.007(3) 0.014(2) -0.009(3)
C6 0.036(3) 0.040(3) 0.042(3) -0.011(3) 0.018(2) -0.005(3)
C7 0.046(4) 0.045(4) 0.079(5) -0.019(3) 0.027(3) -0.015(3)
C8 0.056(4) 0.038(3) 0.086(5) -0.018(3) 0.034(4) -0.003(3)
C9 0.041(3) 0.042(3) 0.053(4) -0.002(3) 0.016(3) 0.011(3)
C10 0.032(3) 0.044(3) 0.039(3) -0.001(3) 0.011(2) -0.001(3)
C11 0.029(3) 0.030(3) 0.030(3) -0.002(2) 0.012(2) 0.001(2)
C12 0.033(3) 0.042(3) 0.037(3) -0.002(3) 0.012(2) 0.000(2)
C13 0.039(3) 0.055(4) 0.053(4) -0.016(3) 0.020(3) -0.013(3)
C14 0.028(3) 0.073(5) 0.051(4) -0.018(4) 0.005(3) 0.001(3)
C15 0.029(3) 0.062(4) 0.052(4) -0.008(3) 0.001(3) 0.002(3)
C16 0.036(3) 0.036(3) 0.039(3) -0.004(3) 0.008(2) 0.003(2)
C17 0.036(3) 0.044(3) 0.039(3) -0.005(3) 0.007(3) 0.006(3)
C18 0.042(3) 0.054(4) 0.044(4) 0.001(3) 0.004(3) 0.008(3)
C19 0.066(4) 0.048(4) 0.042(4) 0.013(3) 0.003(3) 0.004(3)
C20 0.056(4) 0.046(4) 0.046(4) 0.009(3) 0.020(3) -0.003(3)
C21 0.035(3) 0.040(3) 0.044(4) 0.005(3) 0.012(3) 0.006(3)
C22 0.035(3) 0.025(3) 0.038(3) -0.008(2) 0.013(2) 0.000(2)
C23 0.057(4) 0.045(3) 0.037(3) 0.001(3) 0.021(3) 0.006(3)
C24 0.070(4) 0.053(4) 0.043(4) -0.004(3) 0.021(3) -0.005(3)
C25 0.075(5) 0.063(4) 0.029(3) 0.001(3) 0.013(3) -0.016(4)
C26 0.053(4) 0.051(4) 0.046(4) 0.010(3) 0.008(3) -0.007(3)
C27 0.033(3) 0.035(3) 0.049(4) -0.001(3) 0.008(3) -0.006(3)
C28 0.037(3) 0.040(3) 0.044(4) 0.005(3) 0.008(3) -0.004(3)
C29 0.023(3) 0.047(3) 0.040(3) 0.003(3) 0.007(2) -0.005(2)
C30 0.044(3) 0.035(3) 0.065(4) 0.010(3) 0.015(3) 0.008(3)
C31 0.058(4) 0.047(4) 0.059(4) -0.007(3) 0.013(3) 0.006(3)
C32 0.061(4) 0.046(4) 0.047(4) -0.005(3) 0.012(3) 0.014(3)
C33 0.044(3) 0.040(3) 0.036(3) -0.001(3) 0.004(3) 0.010(3)
C34 0.056(4) 0.030(3) 0.057(4) -0.001(3) 0.024(3) 0.001(3)
C35 0.077(5) 0.027(3) 0.083(5) 0.008(3) 0.040(4) 0.003(3)
C36 0.082(5) 0.032(4) 0.080(5) 0.007(3) 0.036(4) 0.022(4)
C37 0.055(4) 0.044(4) 0.059(4) 0.011(3) 0.020(3) 0.023(3)
C38 0.039(3) 0.038(3) 0.039(3) 0.002(3) 0.013(3) 0.009(3)
C39 0.035(3) 0.041(3) 0.040(3) 0.004(3) 0.017(2) 0.006(3)
C40 0.036(3) 0.051(4) 0.051(4) -0.001(3) 0.014(3) 0.011(3)
C41 0.034(3) 0.066(4) 0.061(4) -0.003(4) 0.017(3) 0.000(3)
C42 0.044(3) 0.052(4) 0.045(4) -0.002(3) 0.018(3) -0.009(3)
C43 0.033(3) 0.041(3) 0.040(3) 0.003(3) 0.014(2) 0.001(2)
C44 0.032(3) 0.034(3) 0.030(3) 0.001(2) 0.012(2) 0.003(2)
C45 0.044(3) 0.034(3) 0.040(3) 0.002(3) 0.011(3) 0.006(3)
C46 0.063(4) 0.029(3) 0.058(4) 0.003(3) 0.024(3) 0.009(3)
C47 0.076(5) 0.026(3) 0.071(5) -0.002(3) 0.036(4) 0.009(3)
C48 0.066(4) 0.034(3) 0.046(4) -0.010(3) 0.030(3) -0.004(3)
C49 0.031(3) 0.036(3) 0.040(3) -0.007(3) 0.014(2) 0.002(2)
C50 0.026(3) 0.038(3) 0.037(3) -0.001(3) 0.011(2) 0.003(2)
C51 0.033(3) 0.048(4) 0.043(4) -0.004(3) 0.014(3) 0.005(3)
C52 0.032(3) 0.072(5) 0.036(3) 0.003(3) 0.011(2) 0.010(3)
C53 0.031(3) 0.058(4) 0.045(4) 0.021(3) 0.013(3) 0.005(3)
C54 0.034(3) 0.040(3) 0.043(3) 0.005(3) 0.015(2) 0.005(3)
C55 0.024(3) 0.032(3) 0.039(3) 0.002(2) 0.011(2) 0.000(2)
C56 0.040(3) 0.035(3) 0.040(3) -0.002(3) 0.008(3) 0.004(3)
C57 0.048(4) 0.048(4) 0.046(4) 0.003(3) 0.018(3) -0.001(3)
C58 0.053(4) 0.069(5) 0.038(4) 0.004(3) 0.010(3) 0.006(3)
C59 0.049(4) 0.053(4) 0.043(4) -0.012(3) 0.005(3) 0.001(3)
C60 0.041(3) 0.035(3) 0.042(4) -0.004(3) 0.005(3) 0.003(3)
C61 0.048(4) 0.041(4) 0.052(4) -0.010(3) 0.006(3) -0.006(3)
C62 0.041(3) 0.037(3) 0.052(4) -0.007(3) 0.010(3) -0.007(3)
C63 0.038(3) 0.060(4) 0.068(5) -0.006(4) 0.007(3) -0.012(3)
C64 0.035(3) 0.065(4) 0.092(6) 0.001(4) 0.023(4) -0.009(3)
C65 0.037(3) 0.057(4) 0.077(5) 0.003(4) 0.028(3) 0.006(3)
C66 0.038(3) 0.045(3) 0.046(4) -0.002(3) 0.013(3) 0.001(3)
C67 0.043(3) 0.055(4) 0.053(4) -0.007(3) 0.012(3) -0.006(3)
C68 0.048(4) 0.079(5) 0.069(5) -0.007(4) 0.020(4) -0.016(4)
C69 0.039(4) 0.078(5) 0.077(5) -0.004(4) 0.005(4) -0.008(4)
C70 0.045(4) 0.057(4) 0.056(4) -0.005(3) 0.001(3) 0.000(3)
C71 0.041(3) 0.034(3) 0.049(4) -0.007(3) 0.003(3) 0.002(3)
C72 0.045(3) 0.031(3) 0.038(3) -0.005(3) 0.002(3) 0.004(3)
C73 0.048(4) 0.045(4) 0.053(4) -0.005(3) 0.000(3) 0.002(3)
C74 0.068(4) 0.044(4) 0.038(4) -0.007(3) 0.006(3) -0.006(3)
C75 0.066(4) 0.032(3) 0.047(4) -0.001(3) 0.020(3) 0.003(3)
C76 0.048(3) 0.033(3) 0.048(4) -0.005(3) 0.014(3) 0.006(3)
C77 0.042(3) 0.024(3) 0.041(3) -0.003(2) 0.009(3) 0.008(2)
C78 0.036(3) 0.051(4) 0.054(4) -0.007(3) 0.009(3) -0.002(3)
C79 0.041(4) 0.066(5) 0.072(5) 0.001(4) 0.012(3) 0.000(3)
C80 0.035(3) 0.087(6) 0.073(5) 0.011(4) 0.013(3) 0.003(4)
C81 0.042(4) 0.063(4) 0.059(4) 0.010(4) 0.017(3) 0.021(3)
C82 0.040(3) 0.049(4) 0.039(3) 0.005(3) 0.011(3) 0.010(3)
C83 0.047(3) 0.043(3) 0.032(3) 0.004(3) 0.011(3) 0.013(3)
C84 0.065(4) 0.042(4) 0.048(4) 0.003(3) 0.018(3) 0.023(3)
C85 0.086(5) 0.037(4) 0.051(4) 0.001(3) 0.014(4) 0.021(4)
C86 0.089(5) 0.039(4) 0.045(4) -0.004(3) 0.012(4) -0.003(4)
C87 0.059(4) 0.036(3) 0.052(4) -0.003(3) 0.014(3) 0.000(3)
C88 0.043(3) 0.035(3) 0.035(3) -0.002(3) 0.008(2) 0.010(3)
C89 0.039(3) 0.035(3) 0.044(3) -0.003(3) 0.009(3) 0.004(3)
C90 0.044(3) 0.042(3) 0.054(4) 0.004(3) 0.011(3) 0.002(3)
C91 0.063(4) 0.039(4) 0.072(5) -0.006(4) 0.017(4) 0.010(3)
C92 0.060(4) 0.052(4) 0.063(5) -0.007(4) 0.025(3) 0.015(3)
C93 0.040(3) 0.045(4) 0.049(4) -0.010(3) 0.014(3) 0.009(3)
C94 0.044(4) 0.054(4) 0.050(4) -0.015(3) 0.019(3) -0.001(3)
C95 0.042(3) 0.043(3) 0.038(3) -0.002(3) 0.013(3) 0.000(3)
C96 0.055(4) 0.067(5) 0.053(4) -0.003(4) 0.025(3) -0.005(4)
C97 0.062(4) 0.068(5) 0.041(4) 0.010(3) 0.016(3) -0.006(4)
C98 0.057(4) 0.061(4) 0.045(4) 0.010(3) 0.009(3) -0.001(3)
C99 0.046(3) 0.052(4) 0.041(4) -0.001(3) 0.007(3) 0.002(3)

loop_
_atom_type_symbol
_atom_type_description
_atom_type_scat_dispersion_real
_atom_type_scat_dispersion_imag
_atom_type_scat_source
C C 0.0033 0.0016 'International Tables Vol C Tables 4.2.6.8 and 6.1.1.4'
H H 0.0000 0.0000 'International Tables Vol C Tables 4.2.6.8 and 6.1.1.4'
N N 0.0061 0.0033 'International Tables Vol C Tables 4.2.6.8 and 6.1.1.4'
O O 0.0106 0.0060 'International Tables Vol C Tables 4.2.6.8 and 6.1.1.4'
P P 0.1023 0.0942 'International Tables Vol C Tables 4.2.6.8 and 6.1.1.4'
F F 0.0171 0.0103 'International Tables Vol C Tables 4.2.6.8 and 6.1.1.4'
Rh Rh -1.1178 0.9187 'International Tables Vol C Tables 4.2.6.8 and 6.1.1.4'

loop_
_geom_angle_atom_site_label_1
_geom_angle_atom_site_label_2
_geom_angle_atom_site_label_3
_geom_angle
_geom_angle_site_symmetry_1
_geom_angle_site_symmetry_3
_geom_angle_publ_flag
C22 Rh1 C11 83.1(2) . . ?
C22 Rh1 N1 92.60(19) . . ?
C11 Rh1 N1 80.93(19) . . ?
C22 Rh1 N2 81.34(19) . . ?
C11 Rh1 N2 96.83(18) . . ?
N1 Rh1 N2 173.77(17) . . ?
C22 Rh1 N4 98.56(18) . . ?
C11 Rh1 N4 176.29(18) . . ?
N1 Rh1 N4 95.65(17) . . ?
N2 Rh1 N4 86.72(16) . . ?
C22 Rh1 N3 174.43(19) . . ?
C11 Rh1 N3 92.70(19) . . ?
N1 Rh1 N3 90.33(16) . . ?
N2 Rh1 N3 95.59(17) . . ?
N4 Rh1 N3 85.85(17) . . ?
C55 Rh2 C44 87.2(2) . . ?
C55 Rh2 N6 81.2(2) . . ?
C44 Rh2 N6 92.12(19) . . ?
C55 Rh2 N5 90.92(19) . . ?
C44 Rh2 N5 80.88(19) . . ?
N6 Rh2 N5 169.75(18) . . ?
C55 Rh2 N8 94.34(19) . . ?
C44 Rh2 N8 176.60(19) . . ?
N6 Rh2 N8 91.12(16) . . ?
N5 Rh2 N8 96.04(17) . . ?
C55 Rh2 N7 177.28(18) . . ?
C44 Rh2 N7 92.39(19) . . ?
N6 Rh2 N7 96.12(17) . . ?
N5 Rh2 N7 91.67(17) . . ?
N8 Rh2 N7 86.23(17) . . ?
C77 Rh3 C88 86.9(2) . . ?
C77 Rh3 N10 94.0(2) . . ?
C88 Rh3 N10 81.2(2) . . ?
C77 Rh3 N9 80.9(2) . . ?
C88 Rh3 N9 91.5(2) . . ?
N10 Rh3 N9 171.31(18) . . ?
C77 Rh3 N12 175.76(19) . . ?
C88 Rh3 N12 95.3(2) . . ?
N10 Rh3 N12 89.93(17) . . ?
N9 Rh3 N12 95.37(18) . . ?
C77 Rh3 N11 91.14(19) . . ?
C88 Rh3 N11 177.2(2) . . ?
N10 Rh3 N11 96.97(17) . . ?
N9 Rh3 N11 90.21(17) . . ?
N12 Rh3 N11 86.82(17) . . ?
F3 P1 F6 91.3(5) . . ?
F3 P1 F2 86.6(4) . . ?
F6 P1 F2 89.8(5) . . ?
F3 P1 F1 177.4(6) . . ?
F6 P1 F1 88.5(5) . . ?
F2 P1 F1 90.8(5) . . ?
F3 P1 F4 93.5(6) . . ?
F6 P1 F4 89.4(6) . . ?
F2 P1 F4 179.3(6) . . ?
F1 P1 F4 89.1(6) . . ?
F3 P1 F5 89.5(5) . . ?
F6 P1 F5 178.7(6) . . ?
F2 P1 F5 89.2(5) . . ?
F1 P1 F5 90.7(6) . . ?
F4 P1 F5 91.6(6) . . ?
F8 P2 F11 95.7(3) . . ?
F8 P2 F7 93.7(3) . . ?
F11 P2 F7 91.9(2) . . ?
F8 P2 F9 89.7(3) . . ?
F11 P2 F9 89.3(2) . . ?
F7 P2 F9 176.3(3) . . ?
F8 P2 F12 87.0(3) . . ?
F11 P2 F12 176.8(3) . . ?
F7 P2 F12 89.7(3) . . ?
F9 P2 F12 88.9(3) . . ?
F8 P2 F10 176.7(3) . . ?
F11 P2 F10 87.4(3) . . ?
F7 P2 F10 87.3(3) . . ?
F9 P2 F10 89.3(3) . . ?
F12 P2 F10 89.9(3) . . ?
F18 P3 F17 177.0(4) . . ?
F18 P3 F14 91.6(4) . . ?
F17 P3 F14 87.1(3) . . ?
F18 P3 F16 90.7(5) . . ?
F17 P3 F16 90.5(4) . . ?
F14 P3 F16 177.5(4) . . ?
F18 P3 F13 93.3(4) . . ?
F17 P3 F13 89.4(4) . . ?
F14 P3 F13 89.4(3) . . ?
F16 P3 F13 91.4(3) . . ?
F18 P3 F15 87.4(4) . . ?
F17 P3 F15 89.9(4) . . ?
F14 P3 F15 90.2(3) . . ?
F16 P3 F15 88.9(3) . . ?
F13 P3 F15 179.2(4) . . ?
F24 P4 F19 100.5(8) . . ?
F24 P4 F22 87.4(7) . . ?
F19 P4 F22 87.6(7) . . ?
F24 P4 F21 81.0(8) . . ?
F19 P4 F21 178.3(8) . . ?
F22 P4 F21 93.3(6) . . ?
F24 P4 F23 168.1(8) . . ?
F19 P4 F23 89.0(7) . . ?
F22 P4 F23 85.9(7) . . ?
F21 P4 F23 89.6(7) . . ?
F24 P4 F20 94.2(7) . . ?
F19 P4 F20 95.0(7) . . ?
F22 P4 F20 176.7(6) . . ?
F21 P4 F20 84.1(6) . . ?
F23 P4 F20 92.1(7) . . ?
C1 N1 C5 119.1(4) . . ?
C1 N1 Rh1 125.9(4) . . ?
C5 N1 Rh1 114.9(3) . . ?
C12 N2 C16 119.3(5) . . ?
C12 N2 Rh1 125.8(4) . . ?
C16 N2 Rh1 114.5(3) . . ?
C23 N3 C27 116.3(5) . . ?
C23 N3 Rh1 119.6(4) . . ?
C27 N3 Rh1 123.4(4) . . ?
C33 N4 C29 116.3(5) . . ?
C33 N4 Rh1 119.6(4) . . ?
C29 N4 Rh1 124.1(4) . . ?
C34 N5 C38 118.8(5) . . ?
C34 N5 Rh2 126.4(4) . . ?
C38 N5 Rh2 114.3(4) . . ?
C45 N6 C49 119.2(5) . . ?
C45 N6 Rh2 126.2(4) . . ?
C49 N6 Rh2 114.4(3) . . ?
C60 N7 C56 116.5(5) . . ?
C60 N7 Rh2 122.6(4) . . ?
C56 N7 Rh2 120.1(4) . . ?
C66 N8 C62 117.2(5) . . ?
C66 N8 Rh2 119.7(4) . . ?
C62 N8 Rh2 123.0(4) . . ?
C67 N9 C71 119.1(5) . . ?
C67 N9 Rh3 126.2(4) . . ?
C71 N9 Rh3 114.4(4) . . ?
C78 N10 C82 118.9(5) . . ?
C78 N10 Rh3 126.7(4) . . ?
C82 N10 Rh3 114.4(4) . . ?
C93 N11 C89 117.1(5) . . ?
C93 N11 Rh3 121.8(4) . . ?
C89 N11 Rh3 120.4(4) . . ?
C95 N12 C99 117.4(5) . . ?
C95 N12 Rh3 122.1(4) . . ?
C99 N12 Rh3 120.2(4) . . ?
N1 C1 C2 122.1(5) . . ?
N1 C1 H1 119.2 . . ?
C2 C1 H1 118.7 . . ?
C1 C2 C3 119.2(5) . . ?
C1 C2 H2 120.0 . . ?
C3 C2 H2 120.7 . . ?
C4 C3 C2 118.8(5) . . ?
C4 C3 H3 121.3 . . ?
C2 C3 H3 119.9 . . ?
C3 C4 C5 120.7(6) . . ?
C3 C4 H4 120.5 . . ?
C5 C4 H4 118.8 . . ?
N1 C5 C4 120.0(5) . . ?
N1 C5 C6 114.6(4) . . ?
C4 C5 C6 125.4(5) . . ?
C7 C6 C11 120.8(5) . . ?
C7 C6 C5 123.3(5) . . ?
C11 C6 C5 115.8(5) . . ?
C6 C7 C8 119.9(6) . . ?
C6 C7 H7 118.9 . . ?
C8 C7 H7 121.2 . . ?
C9 C8 C7 119.5(6) . . ?
C9 C8 H8 120.8 . . ?
C7 C8 H8 119.7 . . ?
C8 C9 C10 120.5(5) . . ?
C8 C9 H9 120.7 . . ?
C10 C9 H9 118.8 . . ?
C9 C10 C11 121.5(5) . . ?
C9 C10 H10 120.3 . . ?
C11 C10 H10 118.2 . . ?
C10 C11 C6 117.8(5) . . ?
C10 C11 Rh1 128.5(4) . . ?
C6 C11 Rh1 113.7(4) . . ?
N2 C12 C13 122.9(5) . . ?
N2 C12 H12 120.3 . . ?
C13 C12 H12 116.8 . . ?
C12 C13 C14 117.9(6) . . ?
C12 C13 H13 119.7 . . ?
C14 C13 H13 122.4 . . ?
C15 C14 C13 118.9(5) . . ?
C15 C14 H14 121.1 . . ?
C13 C14 H14 120.0 . . ?
C14 C15 C16 121.2(6) . . ?
C14 C15 H15 119.8 . . ?
C16 C15 H15 118.9 . . ?
N2 C16 C15 119.4(5) . . ?
N2 C16 C17 113.9(5) . . ?
C15 C16 C17 126.5(5) . . ?
C22 C17 C18 120.6(5) . . ?
C22 C17 C16 116.2(5) . . ?
C18 C17 C16 123.1(5) . . ?
C19 C18 C17 120.4(5) . . ?
C19 C18 H18 120.2 . . ?
C17 C18 H18 119.4 . . ?
C18 C19 C20 119.2(6) . . ?
C18 C19 H19 120.1 . . ?
C20 C19 H19 120.7 . . ?
C19 C20 C21 120.6(6) . . ?
C19 C20 H20 120.3 . . ?
C21 C20 H20 119.0 . . ?
C22 C21 C20 120.5(5) . . ?
C22 C21 H21 119.5 . . ?
C20 C21 H21 119.9 . . ?
C21 C22 C17 118.7(5) . . ?
C21 C22 Rh1 128.0(4) . . ?
C17 C22 Rh1 113.2(4) . . ?
N3 C23 C24 124.4(6) . . ?
N3 C23 H23 118.9 . . ?
C24 C23 H23 116.8 . . ?
C23 C24 C25 119.2(6) . . ?
C23 C24 H24 121.0 . . ?
C25 C24 H24 119.7 . . ?
C26 C25 C24 117.8(6) . . ?
C26 C25 H25 121.9 . . ?
C24 C25 H25 120.3 . . ?
C25 C26 C27 119.8(6) . . ?
C25 C26 H26 120.5 . . ?
C27 C26 H26 119.8 . . ?
N3 C27 C26 122.4(6) . . ?
N3 C27 C28 121.4(5) . . ?
C26 C27 C28 116.2(5) . . ?
O1 C28 C27 120.3(5) . . ?
O1 C28 C29 117.6(5) . . ?
C27 C28 C29 121.8(5) . . ?
N4 C29 C30 122.3(5) . . ?
N4 C29 C28 120.9(5) . . ?
C30 C29 C28 116.8(5) . . ?
C31 C30 C29 120.1(6) . . ?
C31 C30 H30 120.5 . . ?
C29 C30 H30 119.4 . . ?
C30 C31 C32 117.5(6) . . ?
C30 C31 H31 120.3 . . ?
C32 C31 H31 122.2 . . ?
C33 C32 C31 120.5(6) . . ?
C33 C32 H32 119.5 . . ?
C31 C32 H32 120.0 . . ?
N4 C33 C32 123.4(5) . . ?
N4 C33 H33 119.2 . . ?
C32 C33 H33 117.4 . . ?
N5 C34 C35 122.2(6) . . ?
N5 C34 H34 119.2 . . ?
C35 C34 H34 118.6 . . ?
C36 C35 C34 118.9(6) . . ?
C36 C35 H35 120.9 . . ?
C34 C35 H35 120.2 . . ?
C35 C36 C37 120.7(6) . . ?
C35 C36 H36 119.6 . . ?
C37 C36 H36 119.7 . . ?
C36 C37 C38 118.9(6) . . ?
C36 C37 H37 119.9 . . ?
C38 C37 H37 121.2 . . ?
N5 C38 C37 120.5(5) . . ?
N5 C38 C39 114.7(5) . . ?
C37 C38 C39 124.9(5) . . ?
C40 C39 C44 120.9(5) . . ?
C40 C39 C38 123.3(5) . . ?
C44 C39 C38 115.8(5) . . ?
C41 C40 C39 120.1(5) . . ?
C41 C40 H40 120.1 . . ?
C39 C40 H40 119.8 . . ?
C40 C41 C42 120.2(5) . . ?
C40 C41 H41 119.7 . . ?
C42 C41 H41 120.1 . . ?
C41 C42 C43 120.3(6) . . ?
C41 C42 H42 119.5 . . ?
C43 C42 H42 120.2 . . ?
C44 C43 C42 120.6(5) . . ?
C44 C43 H43 118.5 . . ?
C42 C43 H43 120.9 . . ?
C43 C44 C39 117.8(5) . . ?
C43 C44 Rh2 128.3(4) . . ?
C39 C44 Rh2 113.9(4) . . ?
N6 C45 C46 122.8(6) . . ?
N6 C45 H45 120.4 . . ?
C46 C45 H45 116.8 . . ?
C45 C46 C47 118.0(6) . . ?
C45 C46 H46 120.2 . . ?
C47 C46 H46 121.8 . . ?
C48 C47 C46 119.5(5) . . ?
C48 C47 H47 120.5 . . ?
C46 C47 H47 119.9 . . ?
C47 C48 C49 120.4(6) . . ?
C47 C48 H48 119.3 . . ?
C49 C48 H48 120.3 . . ?
N6 C49 C48 120.0(5) . . ?
N6 C49 C50 114.4(5) . . ?
C48 C49 C50 125.6(5) . . ?
C51 C50 C55 120.8(5) . . ?
C51 C50 C49 123.8(5) . . ?
C55 C50 C49 115.2(5) . . ?
C52 C51 C50 120.8(6) . . ?
C52 C51 H51 120.0 . . ?
C50 C51 H51 119.1 . . ?
C51 C52 C53 118.8(6) . . ?
C51 C52 H52 121.0 . . ?
C53 C52 H52 120.2 . . ?
C54 C53 C52 121.0(6) . . ?
C54 C53 H53 118.4 . . ?
C52 C53 H53 120.7 . . ?
C53 C54 C55 121.2(6) . . ?
C53 C54 H54 119.7 . . ?
C55 C54 H54 119.1 . . ?
C54 C55 C50 117.4(5) . . ?
C54 C55 Rh2 128.7(4) . . ?
C50 C55 Rh2 113.9(4) . . ?
N7 C56 C57 123.7(5) . . ?
N7 C56 H56 119.4 . . ?
C57 C56 H56 116.9 . . ?
C58 C57 C56 119.9(6) . . ?
C58 C57 H57 120.6 . . ?
C56 C57 H57 119.5 . . ?
C57 C58 C59 117.8(6) . . ?
C57 C58 H58 119.4 . . ?
C59 C58 H58 122.7 . . ?
C58 C59 C60 119.3(6) . . ?
C58 C59 H59 120.4 . . ?
C60 C59 H59 120.3 . . ?
N7 C60 C59 122.7(6) . . ?
N7 C60 C61 120.5(5) . . ?
C59 C60 C61 116.8(5) . . ?
O2 C61 C60 118.9(6) . . ?
O2 C61 C62 118.2(6) . . ?
C60 C61 C62 122.5(5) . . ?
N8 C62 C63 122.2(6) . . ?
N8 C62 C61 120.4(5) . . ?
C63 C62 C61 117.2(6) . . ?
C64 C63 C62 119.3(6) . . ?
C64 C63 H63 122.1 . . ?
C62 C63 H63 118.6 . . ?
C63 C64 C65 119.1(6) . . ?
C63 C64 H64 119.8 . . ?
C65 C64 H64 121.0 . . ?
C64 C65 C66 118.7(6) . . ?
C64 C65 H65 120.0 . . ?
C66 C65 H65 121.2 . . ?
N8 C66 C65 123.4(6) . . ?
N8 C66 H66 118.4 . . ?
C65 C66 H66 118.2 . . ?
N9 C67 C68 122.9(6) . . ?
N9 C67 H67 119.1 . . ?
C68 C67 H67 117.9 . . ?
C69 C68 C67 117.7(7) . . ?
C69 C68 H68 123.6 . . ?
C67 C68 H68 118.6 . . ?
C68 C69 C70 121.0(6) . . ?
C68 C69 H69 121.1 . . ?
C70 C69 H69 117.9 . . ?
C69 C70 C71 119.1(6) . . ?
C69 C70 H70 120.2 . . ?
C71 C70 H70 120.7 . . ?
N9 C71 C70 120.1(6) . . ?
N9 C71 C72 114.6(5) . . ?
C70 C71 C72 125.1(6) . . ?
C73 C72 C77 120.8(6) . . ?
C73 C72 C71 123.8(5) . . ?
C77 C72 C71 115.4(5) . . ?
C74 C73 C72 121.0(6) . . ?
C74 C73 H73 118.7 . . ?
C72 C73 H73 120.3 . . ?
C73 C74 C75 119.5(6) . . ?
C73 C74 H74 120.0 . . ?
C75 C74 H74 120.5 . . ?
C74 C75 C76 120.4(6) . . ?
C74 C75 H75 119.8 . . ?
C76 C75 H75 119.8 . . ?
C75 C76 C77 121.0(6) . . ?
C75 C76 H76 120.3 . . ?
C77 C76 H76 118.6 . . ?
C76 C77 C72 117.3(5) . . ?
C76 C77 Rh3 128.1(4) . . ?
C72 C77 Rh3 114.3(4) . . ?
N10 C78 C79 124.0(6) . . ?
N10 C78 H78 119.6 . . ?
C79 C78 H78 116.4 . . ?
C78 C79 C80 117.5(7) . . ?
C78 C79 H79 120.0 . . ?
C80 C79 H79 122.4 . . ?
C81 C80 C79 120.1(6) . . ?
C81 C80 H80 119.6 . . ?
C79 C80 H80 120.3 . . ?
C82 C81 C80 119.6(6) . . ?
C82 C81 H81 121.5 . . ?
C80 C81 H81 119.0 . . ?
N10 C82 C81 119.9(6) . . ?
N10 C82 C83 113.7(5) . . ?
C81 C82 C83 126.3(6) . . ?
C88 C83 C84 120.8(6) . . ?
C88 C83 C82 116.1(5) . . ?
C84 C83 C82 123.0(6) . . ?
C85 C84 C83 120.1(6) . . ?
C85 C84 H84 121.1 . . ?
C83 C84 H84 118.8 . . ?
C84 C85 C86 120.6(6) . . ?
C84 C85 H85 120.1 . . ?
C86 C85 H85 119.3 . . ?
C85 C86 C87 119.9(7) . . ?
C85 C86 H86 119.8 . . ?
C87 C86 H86 120.3 . . ?
C86 C87 C88 120.8(6) . . ?
C86 C87 H87 119.5 . . ?
C88 C87 H87 119.7 . . ?
C83 C88 C87 117.7(5) . . ?
C83 C88 Rh3 114.4(4) . . ?
C87 C88 Rh3 127.8(4) . . ?
N11 C89 C90 123.7(6) . . ?
N11 C89 H89 118.7 . . ?
C90 C89 H89 117.6 . . ?
C89 C90 C91 118.3(6) . . ?
C89 C90 H90 119.9 . . ?
C91 C90 H90 121.7 . . ?
C92 C91 C90 119.0(6) . . ?
C92 C91 H91 121.4 . . ?
C90 C91 H91 119.6 . . ?
C91 C92 C93 119.5(6) . . ?
C91 C92 H92 120.3 . . ?
C93 C92 H92 120.2 . . ?
N11 C93 C92 122.4(6) . . ?
N11 C93 C94 121.1(5) . . ?
C92 C93 C94 116.5(6) . . ?
O3 C94 C93 118.6(6) . . ?
O3 C94 C95 118.5(6) . . ?
C93 C94 C95 122.6(5) . . ?
N12 C95 C96 122.5(6) . . ?
N12 C95 C94 121.6(5) . . ?
C96 C95 C94 115.8(5) . . ?
C97 C96 C95 118.9(6) . . ?
C97 C96 H96 121.5 . . ?
C95 C96 H96 119.5 . . ?
C96 C97 C98 118.4(6) . . ?
C96 C97 H97 119.4 . . ?
C98 C97 H97 122.2 . . ?
C99 C98 C97 119.8(6) . . ?
C99 C98 H98 120.2 . . ?
C97 C98 H98 120.0 . . ?
N12 C99 C98 122.9(6) . . ?
N12 C99 H99 119.3 . . ?
C98 C99 H99 117.8 . . ?

loop_
_geom_bond_atom_site_label_1
_geom_bond_atom_site_label_2
_geom_bond_distance
_geom_bond_site_symmetry_2
_geom_bond_publ_flag
Rh1 C22 2.014(5) . ?
Rh1 C11 2.018(5) . ?
Rh1 N1 2.052(4) . ?
Rh1 N2 2.059(4) . ?
Rh1 N4 2.175(4) . ?
Rh1 N3 2.190(5) . ?
Rh2 C55 1.996(5) . ?
Rh2 C44 2.010(5) . ?
Rh2 N6 2.053(4) . ?
Rh2 N5 2.061(4) . ?
Rh2 N8 2.184(4) . ?
Rh2 N7 2.187(4) . ?
Rh3 C77 1.993(6) . ?
Rh3 C88 2.000(5) . ?
Rh3 N10 2.045(5) . ?
Rh3 N9 2.059(4) . ?
Rh3 N12 2.169(5) . ?
Rh3 N11 2.191(4) . ?
P1 F3 1.518(7) . ?
P1 F6 1.532(10) . ?
P1 F2 1.546(9) . ?
P1 F1 1.550(9) . ?
P1 F4 1.574(11) . ?
P1 F5 1.601(10) . ?
P2 F8 1.544(5) . ?
P2 F11 1.573(4) . ?
P2 F7 1.579(4) . ?
P2 F9 1.580(4) . ?
P2 F12 1.588(5) . ?
P2 F10 1.588(4) . ?
P3 F18 1.547(6) . ?
P3 F17 1.558(6) . ?
P3 F14 1.570(5) . ?
P3 F16 1.573(5) . ?
P3 F13 1.577(6) . ?
P3 F15 1.588(5) . ?
P4 F24 1.305(11) . ?
P4 F19 1.538(11) . ?
P4 F22 1.539(12) . ?
P4 F21 1.540(11) . ?
P4 F23 1.556(11) . ?
P4 F20 1.731(17) . ?
O1 C28 1.222(6) . ?
O2 C61 1.219(7) . ?
O3 C94 1.217(7) . ?
N1 C1 1.350(6) . ?
N1 C5 1.358(7) . ?
N2 C12 1.333(7) . ?
N2 C16 1.366(7) . ?
N3 C23 1.343(7) . ?
N3 C27 1.351(7) . ?
N4 C33 1.342(7) . ?
N4 C29 1.359(7) . ?
N5 C34 1.348(7) . ?
N5 C38 1.368(7) . ?
N6 C45 1.343(7) . ?
N6 C49 1.357(7) . ?
N7 C60 1.348(7) . ?
N7 C56 1.353(7) . ?
N8 C66 1.343(7) . ?
N8 C62 1.355(7) . ?
N9 C67 1.346(8) . ?
N9 C71 1.367(7) . ?
N10 C78 1.338(7) . ?
N10 C82 1.386(7) . ?
N11 C93 1.338(7) . ?
N11 C89 1.350(7) . ?
N12 C95 1.337(7) . ?
N12 C99 1.344(7) . ?
C1 C2 1.371(7) . ?
C1 H1 0.9600 . ?
C2 C3 1.383(8) . ?
C2 H2 0.9600 . ?
C3 C4 1.362(8) . ?
C3 H3 0.9600 . ?
C4 C5 1.391(7) . ?
C4 H4 0.9600 . ?
C5 C6 1.466(8) . ?
C6 C7 1.383(8) . ?
C6 C11 1.401(7) . ?
C7 C8 1.393(8) . ?
C7 H7 0.9600 . ?
C8 C9 1.369(8) . ?
C8 H8 0.9599 . ?
C9 C10 1.379(8) . ?
C9 H9 0.9600 . ?
C10 C11 1.381(7) . ?
C10 H10 0.9601 . ?
C12 C13 1.377(8) . ?
C12 H12 0.9601 . ?
C13 C14 1.412(9) . ?
C13 H13 0.9600 . ?
C14 C15 1.344(9) . ?
C14 H14 0.9600 . ?
C15 C16 1.394(8) . ?
C15 H15 0.9601 . ?
C16 C17 1.482(8) . ?
C17 C22 1.399(7) . ?
C17 C18 1.402(8) . ?
C18 C19 1.384(9) . ?
C18 H18 0.9601 . ?
C19 C20 1.391(9) . ?
C19 H19 0.9601 . ?
C20 C21 1.400(8) . ?
C20 H20 0.9599 . ?
C21 C22 1.389(7) . ?
C21 H21 0.9600 . ?
C23 C24 1.359(8) . ?
C23 H23 0.9600 . ?
C24 C25 1.390(9) . ?
C24 H24 0.9601 . ?
C25 C26 1.369(9) . ?
C25 H25 0.9600 . ?
C26 C27 1.395(8) . ?
C26 H26 0.9599 . ?
C27 C28 1.474(8) . ?
C28 C29 1.506(8) . ?
C29 C30 1.393(8) . ?
C30 C31 1.368(9) . ?
C30 H30 0.9600 . ?
C31 C32 1.371(9) . ?
C31 H31 0.9600 . ?
C32 C33 1.369(8) . ?
C32 H32 0.9599 . ?
C33 H33 0.9601 . ?
C34 C35 1.377(8) . ?
C34 H34 0.9599 . ?
C35 C36 1.357(10) . ?
C35 H35 0.9600 . ?
C36 C37 1.374(9) . ?
C36 H36 0.9600 . ?
C37 C38 1.395(8) . ?
C37 H37 0.9601 . ?
C38 C39 1.453(8) . ?
C39 C40 1.404(8) . ?
C39 C44 1.408(7) . ?
C40 C41 1.369(9) . ?
C40 H40 0.9600 . ?
C41 C42 1.384(9) . ?
C41 H41 0.9599 . ?
C42 C43 1.406(8) . ?
C42 H42 0.9601 . ?
C43 C44 1.398(7) . ?
C43 H43 0.9601 . ?
C45 C46 1.376(8) . ?
C45 H45 0.9600 . ?
C46 C47 1.390(9) . ?
C46 H46 0.9600 . ?
C47 C48 1.363(9) . ?
C47 H47 0.9599 . ?
C48 C49 1.388(8) . ?
C48 H48 0.9600 . ?
C49 C50 1.473(8) . ?
C50 C51 1.392(8) . ?
C50 C55 1.410(7) . ?
C51 C52 1.365(8) . ?
C51 H51 0.9600 . ?
C52 C53 1.398(9) . ?
C52 H52 0.9601 . ?
C53 C54 1.375(8) . ?
C53 H53 0.9599 . ?
C54 C55 1.392(7) . ?
C54 H54 0.9600 . ?
C56 C57 1.373(8) . ?
C56 H56 0.9601 . ?
C57 C58 1.372(9) . ?
C57 H57 0.9600 . ?
C58 C59 1.390(9) . ?
C58 H58 0.9601 . ?
C59 C60 1.398(8) . ?
C59 H59 0.9600 . ?
C60 C61 1.487(8) . ?
C61 C62 1.497(9) . ?
C62 C63 1.390(8) . ?
C63 C64 1.373(9) . ?
C63 H63 0.9601 . ?
C64 C65 1.378(10) . ?
C64 H64 0.9600 . ?
C65 C66 1.383(8) . ?
C65 H65 0.9602 . ?
C66 H66 0.9600 . ?
C67 C68 1.378(9) . ?
C67 H67 0.9600 . ?
C68 C69 1.372(10) . ?
C68 H68 0.9600 . ?
C69 C70 1.377(10) . ?
C69 H69 0.9599 . ?
C70 C71 1.392(8) . ?
C70 H70 0.9600 . ?
C71 C72 1.455(8) . ?
C72 C73 1.391(8) . ?
C72 C77 1.408(8) . ?
C73 C74 1.378(9) . ?
C73 H73 0.9600 . ?
C74 C75 1.380(9) . ?
C74 H74 0.9600 . ?
C75 C76 1.400(8) . ?
C75 H75 0.9599 . ?
C76 C77 1.406(8) . ?
C76 H76 0.9600 . ?
C78 C79 1.371(8) . ?
C78 H78 0.9600 . ?
C79 C80 1.397(10) . ?
C79 H79 0.9600 . ?
C80 C81 1.389(10) . ?
C80 H80 0.9601 . ?
C81 C82 1.390(8) . ?
C81 H81 0.9601 . ?
C82 C83 1.461(8) . ?
C83 C88 1.392(8) . ?
C83 C84 1.409(8) . ?
C84 C85 1.346(9) . ?
C84 H84 0.9599 . ?
C85 C86 1.385(10) . ?
C85 H85 0.9599 . ?
C86 C87 1.388(9) . ?
C86 H86 0.9599 . ?
C87 C88 1.400(8) . ?
C87 H87 0.9601 . ?
C89 C90 1.376(8) . ?
C89 H89 0.9600 . ?
C90 C91 1.385(9) . ?
C90 H90 0.9600 . ?
C91 C92 1.364(9) . ?
C91 H91 0.9599 . ?
C92 C93 1.395(8) . ?
C92 H92 0.9600 . ?
C93 C94 1.498(9) . ?
C94 C95 1.507(9) . ?
C95 C96 1.399(8) . ?
C96 C97 1.372(9) . ?
C96 H96 0.9600 . ?
C97 C98 1.377(9) . ?
C97 H97 0.9600 . ?
C98 C99 1.368(8) . ?
C98 H98 0.9601 . ?
C99 H99 0.9601 . ?
O11 O12 1.20(4) 2_546 ?
O12 O11 1.20(4) 2_556 ?
